data_7135742
loop_
_publ_author_name
'Zhang, Xiaoyu'
'Zhang, Xinyu'
'Lu, Dapeng'
'Huang, Qiang'
'Du, Pingwu'

_publ_section_title
;
 Synthesis, crystal structure, and inherent chirality in
 hexa(<i>tert</i>-butylphenyl)-substituted [6]cycloparaphenylene.
;
_journal_issue 36
_journal_name_full 'Chemical communications (Cambridge, England)'
_journal_page_first 9277
_journal_page_last 9280
_journal_paper_doi 10.1039/d6cc02109c
_journal_volume 62
_journal_year 2026
_chemical_formula_moiety '1.063(C96 H96), 2.6[CH3OH]'
_chemical_formula_sum 'C104.6 H112.4 O2.6'
_chemical_formula_weight 1411.14
_space_group_crystal_system triclinic
_space_group_IT_number 2
_space_group_name_Hall '-P 1'
_space_group_name_H-M_alt 'P -1'
_atom_sites_solution_hydrogens geom
_audit_creation_date 2025-10-16
_audit_creation_method
;
Olex2 1.5
(compiled 2025.07.13 svn.rb7424aed for OlexSys, GUI svn.r7314)
;
_audit_update_record
;
2026-01-07 deposited with the CCDC.	2026-04-13 downloaded from the CCDC.
;
_cell_angle_alpha 108.502(3)
_cell_angle_beta 95.339(4)
_cell_angle_gamma 113.214(3)
_cell_formula_units_Z 2
_cell_length_a 14.1436(12)
_cell_length_b 17.1687(15)
_cell_length_c 20.6678(17)
_cell_measurement_reflns_used 9963
_cell_measurement_temperature 150.00
_cell_measurement_theta_max 45.594
_cell_measurement_theta_min 2.635
_cell_volume 4234.8(6)
_computing_cell_refinement 'SAINT V8.40B (?, 2016)'
_computing_data_reduction 'SAINT V8.40B (?, 2016)'
_computing_molecular_graphics 'Olex2 1.5 (Dolomanov et al., 2009)'
_computing_publication_material 'Olex2 1.5 (Dolomanov et al., 2009)'
_computing_structure_refinement 'XL  (Sheldrick, 2008)'
_diffrn_ambient_temperature 150.00
_diffrn_measured_fraction_theta_full 0.991
_diffrn_measured_fraction_theta_max 0.991
_diffrn_measurement_device_type 'Bruker D8 VENTURE'
_diffrn_radiation_type GaK\a
_diffrn_radiation_wavelength 1.34139
_diffrn_reflns_av_R_equivalents 0.1356
_diffrn_reflns_av_unetI/netI 0.0842
_diffrn_reflns_Laue_measured_fraction_full 0.991
_diffrn_reflns_Laue_measured_fraction_max 0.991
_diffrn_reflns_limit_h_max 15
_diffrn_reflns_limit_h_min -15
_diffrn_reflns_limit_k_max 18
_diffrn_reflns_limit_k_min -18
_diffrn_reflns_limit_l_max 22
_diffrn_reflns_limit_l_min -22
_diffrn_reflns_number 70325
_diffrn_reflns_point_group_measured_fraction_full 0.991
_diffrn_reflns_point_group_measured_fraction_max 0.991
_diffrn_reflns_theta_full 46.151
_diffrn_reflns_theta_max 46.151
_diffrn_reflns_theta_min 2.026
_diffrn_source_current 3.57
_diffrn_source_power 0.24989999999999998
_diffrn_source_voltage 70.0
_exptl_absorpt_coefficient_mu 0.322
_exptl_absorpt_correction_T_max 0.7505
_exptl_absorpt_correction_T_min 0.6023
_exptl_absorpt_correction_type multi-scan
_exptl_absorpt_process_details
;
SADABS-2016/2 (Bruker,2016/2) was used for absorption correction.
wR2(int) was 0.1392 before and 0.0699 after correction.
The Ratio of minimum to maximum transmission is 0.8025.
The \l/2 correction factor is Not present.
;
_exptl_crystal_colour yellow
_exptl_crystal_colour_primary yellow
_exptl_crystal_density_diffrn 1.107
_exptl_crystal_description plate
_exptl_crystal_F_000 1522
_exptl_crystal_size_max 0.09
_exptl_crystal_size_mid 0.07
_exptl_crystal_size_min 0.03
_refine_diff_density_max 0.305
_refine_diff_density_min -0.219
_refine_diff_density_rms 0.047
_refine_ls_extinction_method none
_refine_ls_goodness_of_fit_ref 1.027
_refine_ls_hydrogen_treatment constr
_refine_ls_matrix_type full
_refine_ls_number_parameters 1023
_refine_ls_number_reflns 10913
_refine_ls_number_restraints 231
_refine_ls_restrained_S_all 1.018
_refine_ls_R_factor_all 0.1042
_refine_ls_R_factor_gt 0.0596
_refine_ls_shift/su_max 0.000
_refine_ls_shift/su_mean 0.000
_refine_ls_structure_factor_coef Fsqd
_refine_ls_weighting_details 'w=1/[\s^2^(Fo^2^)+(0.0866P)^2^+0.9496P] where P=(Fo^2^+2Fc^2^)/3'
_refine_ls_weighting_scheme calc
_refine_ls_wR_factor_gt 0.1486
_refine_ls_wR_factor_ref 0.1712
_reflns_Friedel_coverage 0.000
_reflns_number_gt 6883
_reflns_number_total 10913
_reflns_threshold_expression 'I > 2\s(I)'
_cod_data_source_file d6cc02109c2.cif
_cod_data_source_block zz_20251013_dpw_xyz1_a
_cod_depositor_comments 'Adding full bibliography for 7135742.cif.'
_cod_original_formula_sum 'C104.60 H112.40 O2.60'
_cod_database_code 7135742
_shelx_shelxl_version_number 2019/1
_shelx_space_group_comment
;
The symmetry employed for this shelxl refinement is uniquely defined
by the following loop, which should always be used as a source of
symmetry information in preference to the above space-group names.
They are only intended as comments.
;
_shelx_estimated_absorpt_t_max 0.990
_shelx_estimated_absorpt_t_min 0.972
_olex2_refinement_description
;
1. Fixed Uiso
 At 1.2 times of:
  All C(H) groups
 At 1.5 times of:
  All C(H,H,H) groups
2. Restrained distances
 C54-C55 \\sim C54-C55A
 with sigma of 0.02
 C54-C57 \\sim C54-C57A
 with sigma of 0.02
 C54-C56 \\sim C54-C56A
 with sigma of 0.02
3. Uiso/Uaniso restraints and constraints
C108 \\sim C101 \\sim C107 \\sim C100 \\sim C106 \\sim C99 \\sim C105 \\sim C98
\\sim C104 \\sim C97 \\sim C103 \\sim C102: within 2A with sigma of 0.01 and
sigma for terminal atoms of 0.02 within 2A
C56A \\sim C56 \\sim C57A \\sim C57 \\sim C55A \\sim C55: within 2A with sigma
of 0.01 and sigma for terminal atoms of 0.02 within 2A
4. Others
 Sof(C107)=Sof(H107)=Sof(C106)=Sof(H106)=Sof(C105)=Sof(H105)=Sof(C104)=
 Sof(H104)=Sof(C103)=Sof(H103)=Sof(C108)=Sof(H108)=1-FVAR(1)
 Sof(C98)=Sof(H98)=Sof(C99)=Sof(H99)=Sof(C101)=Sof(H101)=Sof(C97)=Sof(H97)=
 Sof(C100)=Sof(H100)=Sof(C102)=Sof(H102)=FVAR(1)
 Sof(C56A)=Sof(H56D)=Sof(H56E)=Sof(H56F)=Sof(C55A)=Sof(H55D)=Sof(H55E)=
 Sof(H55F)=Sof(C57A)=Sof(H57D)=Sof(H57E)=Sof(H57F)=1-FVAR(2)
 Sof(C55)=Sof(H55A)=Sof(H55B)=Sof(H55C)=Sof(C57)=Sof(H57A)=Sof(H57B)=Sof(H57C)=
 Sof(C56)=Sof(H56A)=Sof(H56B)=Sof(H56C)=FVAR(2)
5.a Aromatic/amide H refined with riding coordinates:
 C31(H31), C45(H45), C64(H64), C24(H24), C63(H63), C1(H1), C21(H21), C25(H25),
 C65(H65), C78(H78), C32(H32), C49(H49), C58(H58), C36(H36), C19(H19), C18(H18),
  C50(H50), C28(H28), C62(H62), C88(H88), C66(H66), C61(H61), C96(H96),
 C16(H16), C89(H89), C95(H95), C37(H37), C7(H7), C79(H79), C40(H40), C68(H68),
 C82(H82), C72(H72), C69(H69), C8(H8), C53(H53), C11(H11), C39(H39), C52(H52),
 C71(H71), C81(H81), C10(H10), C98(H98), C99(H99), C101(H101), C97(H97),
 C100(H100), C102(H102), C107(H107), C106(H106), C105(H105), C104(H104),
 C103(H103), C108(H108)
5.b Idealised Me refined as rotating group:
 C92(H92A,H92B,H92C), C94(H94A,H94B,H94C), C42(H42A,H42B,H42C), C13(H13A,H13B,
 H13C), C93(H93A,H93B,H93C), C74(H74A,H74B,H74C), C84(H84A,H84B,H84C), C44(H44A,
 H44B,H44C), C86(H86A,H86B,H86C), C85(H85A,H85B,H85C), C76(H76A,H76B,H76C),
 C15(H15A,H15B,H15C), C14(H14A,H14B,H14C), C75(H75A,H75B,H75C), C55(H55A,H55B,
 H55C), C57(H57A,H57B,H57C), C43(H43A,H43B,H43C), C56(H56A,H56B,H56C),
 C56A(H56D,H56E,H56F), C55A(H55D,H55E,H55F), C57A(H57D,H57E,H57F)
;
_smtbx_masks_void_probe_radius 1.2
_smtbx_masks_void_truncation_radius 1.2
_olex2_submission_special_instructions 'No special instructions were received'

loop_
_space_group_symop_operation_xyz
'x, y, z'
'-x, -y, -z'

loop_
_atom_site_label
_atom_site_type_symbol
_atom_site_fract_x
_atom_site_fract_y
_atom_site_fract_z
_atom_site_U_iso_or_equiv
_atom_site_adp_type
_atom_site_occupancy
_atom_site_site_symmetry_order
_atom_site_calc_flag
_atom_site_refinement_flags_posn
_atom_site_refinement_flags_adp
_atom_site_refinement_flags_occupancy
_atom_site_disorder_assembly
_atom_site_disorder_group
C22 C 0.5501(2) 1.0059(2) 0.31224(15) 0.0326(7) Uani 1 1 d . . . . .
C23 C 0.4876(2) 0.9450(2) 0.24325(14) 0.0322(7) Uani 1 1 d . . . . .
C27 C 0.4750(2) 0.8567(2) 0.11437(14) 0.0335(7) Uani 1 1 d . . . . .
C34 C 0.5287(2) 0.5176(2) 0.09922(14) 0.0319(7) Uani 1 1 d . . . . .
C46 C 0.3715(2) 0.4242(2) 0.13974(15) 0.0321(7) Uani 1 1 d . . . . .
C48 C 0.1953(2) 0.3097(2) 0.05288(14) 0.0321(7) Uani 1 1 d . . . . .
C47 C 0.2610(2) 0.3674(2) 0.12651(15) 0.0342(7) Uani 1 1 d . . . . .
C35 C 0.6014(2) 0.4814(2) 0.11934(14) 0.0325(7) Uani 1 1 d . . . . .
C30 C 0.5037(2) 0.6390(2) 0.07371(14) 0.0335(7) Uani 1 1 d . . . . .
C31 C 0.3944(2) 0.5814(2) 0.05064(14) 0.0364(8) Uani 1 1 d . . . . .
H31 H 0.348600 0.598543 0.028164 0.044 Uiso 1 1 calc R U . . .
C45 C 0.5689(2) 0.6009(2) 0.09021(14) 0.0340(7) Uani 1 1 d . . . . .
H45 H 0.643180 0.632755 0.095470 0.041 Uiso 1 1 calc R U . . .
C64 C 0.4318(2) 0.4631(2) 0.20931(15) 0.0368(8) Uani 1 1 d . . . . .
H64 H 0.507149 0.489839 0.218682 0.044 Uiso 1 1 calc R U . . .
C29 C 0.5379(2) 0.7397(2) 0.09930(15) 0.0352(8) Uani 1 1 d . . . . .
C24 C 0.3773(2) 0.9013(2) 0.23442(16) 0.0366(8) Uani 1 1 d . . . . .
H24 H 0.331978 0.871318 0.188193 0.044 Uiso 1 1 calc R U . . .
C63 C 0.3846(2) 0.4635(2) 0.26408(15) 0.0353(8) Uani 1 1 d . . . . .
H63 H 0.427653 0.489159 0.310671 0.042 Uiso 1 1 calc R U . . .
C2 C 0.2867(2) 0.5896(2) 0.42950(14) 0.0340(7) Uani 1 1 d . . . . .
C17 C 0.3562(2) 0.8975(2) 0.40770(14) 0.0340(7) Uani 1 1 d . . . . .
C33 C 0.4175(2) 0.47224(19) 0.09280(14) 0.0311(7) Uani 1 1 d . . . . .
C1 C 0.2863(2) 0.5112(2) 0.38083(15) 0.0358(8) Uani 1 1 d . . . . .
H1 H 0.323658 0.482894 0.397108 0.043 Uiso 1 1 calc R U . . .
C5 C 0.2003(2) 0.7732(2) 0.41539(14) 0.0339(8) Uani 1 1 d . . . . .
C21 C 0.5041(2) 1.0015(2) 0.36837(15) 0.0351(8) Uani 1 1 d . . . . .
H21 H 0.546898 1.040191 0.414945 0.042 Uiso 1 1 calc R U . . .
C77 C 0.6641(2) 1.0671(2) 0.32334(15) 0.0329(7) Uani 1 1 d . . . . .
C60 C 0.2338(2) 0.4725(2) 0.30949(15) 0.0353(8) Uani 1 1 d . . . . .
C25 C 0.3332(2) 0.9007(2) 0.29049(15) 0.0375(8) Uani 1 1 d . . . . .
H25 H 0.258153 0.871603 0.282711 0.045 Uiso 1 1 calc R U . . .
C4 C 0.2655(2) 0.7329(2) 0.43162(14) 0.0335(7) Uani 1 1 d . . . . .
C65 C 0.6093(2) 0.7950(2) 0.16489(15) 0.0379(8) Uani 1 1 d . . . . .
H65 H 0.661678 0.778986 0.180572 0.045 Uiso 1 1 calc R U . . .
C78 C 0.6972(2) 1.1004(2) 0.27203(16) 0.0410(8) Uani 1 1 d . . . . .
H78 H 0.645724 1.087789 0.232337 0.049 Uiso 1 1 calc R U . . .
C32 C 0.3530(2) 0.4999(2) 0.06042(14) 0.0333(7) Uani 1 1 d . . . . .
H32 H 0.278517 0.461607 0.044666 0.040 Uiso 1 1 calc R U . . .
C3 C 0.2306(2) 0.6314(2) 0.40499(15) 0.0355(8) Uani 1 1 d . . . . .
C90 C 0.4962(2) 0.7226(2) 0.63927(15) 0.0365(8) Uani 1 1 d . . . . .
C49 C 0.2350(2) 0.2660(2) 0.00211(15) 0.0361(8) Uani 1 1 d . . . . .
H49 H 0.305177 0.273448 0.015197 0.043 Uiso 1 1 calc R U . . .
C58 C 0.2149(2) 0.3716(2) 0.18327(15) 0.0359(8) Uani 1 1 d . . . . .
H58 H 0.140484 0.335647 0.174382 0.043 Uiso 1 1 calc R U . . .
C26 C 0.5292(2) 0.8997(2) 0.18638(15) 0.0343(7) Uani 1 1 d . . . . .
C59 C 0.2738(2) 0.4269(2) 0.25295(14) 0.0330(7) Uani 1 1 d . . . . .
C6 C 0.0817(2) 0.7284(2) 0.40465(15) 0.0376(8) Uani 1 1 d . . . . .
C36 C 0.5646(2) 0.3881(2) 0.10364(14) 0.0352(8) Uani 1 1 d . . . . .
H36 H 0.492146 0.347835 0.079824 0.042 Uiso 1 1 calc R U . . .
C19 C 0.3755(2) 0.7888(2) 0.45175(14) 0.0361(8) Uani 1 1 d . . . . .
H19 H 0.420498 0.770865 0.474081 0.043 Uiso 1 1 calc R U . . .
C18 C 0.4206(2) 0.8690(2) 0.44019(14) 0.0362(8) Uani 1 1 d . . . . .
H18 H 0.495553 0.904991 0.454301 0.043 Uiso 1 1 calc R U . . .
C50 C 0.1767(2) 0.2122(2) -0.06665(16) 0.0405(8) Uani 1 1 d . . . . .
H50 H 0.207769 0.184199 -0.099617 0.049 Uiso 1 1 calc R U . . .
C91 C 0.5713(2) 0.7756(2) 0.71313(15) 0.0384(8) Uani 1 1 d . . . . .
C28 C 0.4791(2) 0.7773(2) 0.07324(15) 0.0386(8) Uani 1 1 d . . . . .
H28 H 0.440208 0.747075 0.025234 0.046 Uiso 1 1 calc R U . . .
C62 C 0.1603(2) 0.5802(2) 0.33711(15) 0.0386(8) Uani 1 1 d . . . . .
H62 H 0.110238 0.599485 0.323203 0.046 Uiso 1 1 calc R U . . .
C88 C 0.4535(2) 0.6316(2) 0.51503(16) 0.0430(8) Uani 1 1 d . . . . .
H88 H 0.474487 0.600477 0.476650 0.052 Uiso 1 1 calc R U . . .
C87 C 0.3554(2) 0.6318(2) 0.50239(15) 0.0355(8) Uani 1 1 d . . . . .
C66 C 0.6046(2) 0.8730(2) 0.20740(15) 0.0370(8) Uani 1 1 d . . . . .
H66 H 0.653878 0.909531 0.252180 0.044 Uiso 1 1 calc R U . . .
C61 C 0.1620(2) 0.5032(2) 0.29046(16) 0.0391(8) Uani 1 1 d . . . . .
H61 H 0.114010 0.470934 0.245082 0.047 Uiso 1 1 calc R U . . .
C96 C 0.3284(2) 0.6778(2) 0.56034(15) 0.0389(8) Uani 1 1 d . . . . .
H96 H 0.261773 0.679176 0.554217 0.047 Uiso 1 1 calc R U . . .
C20 C 0.3974(2) 0.9425(2) 0.35909(15) 0.0341(7) Uani 1 1 d . . . . .
C16 C 0.2476(2) 0.8538(2) 0.40385(15) 0.0376(8) Uani 1 1 d . . . . .
H16 H 0.204160 0.880579 0.392829 0.045 Uiso 1 1 calc R U . . .
C89 C 0.5210(2) 0.6748(2) 0.58119(15) 0.0417(8) Uani 1 1 d . . . . .
H89 H 0.586742 0.671729 0.587285 0.050 Uiso 1 1 calc R U . . .
C67 C 0.4081(2) 0.8904(2) 0.08328(15) 0.0371(8) Uani 1 1 d . . . . .
C95 C 0.3966(2) 0.7216(2) 0.62672(15) 0.0399(8) Uani 1 1 d . . . . .
H95 H 0.375329 0.752145 0.665193 0.048 Uiso 1 1 calc R U . . .
C37 C 0.6302(2) 0.3516(2) 0.12155(15) 0.0380(8) Uani 1 1 d . . . . .
H37 H 0.601392 0.287408 0.110424 0.046 Uiso 1 1 calc R U . . .
C7 C 0.0324(2) 0.6712(2) 0.43818(16) 0.0435(8) Uani 1 1 d . . . . .
H7 H 0.073999 0.657499 0.467502 0.052 Uiso 1 1 calc R U . . .
C79 C 0.8037(2) 1.1514(2) 0.27778(16) 0.0442(8) Uani 1 1 d . . . . .
H79 H 0.823449 1.171304 0.240961 0.053 Uiso 1 1 calc R U . . .
C40 C 0.7090(2) 0.5373(2) 0.15341(16) 0.0457(9) Uani 1 1 d . . . . .
H40 H 0.737876 0.601627 0.164946 0.055 Uiso 1 1 calc R U . . .
C68 C 0.3030(3) 0.8320(2) 0.04408(15) 0.0438(8) Uani 1 1 d . . . . .
H68 H 0.272844 0.769068 0.037679 0.053 Uiso 1 1 calc R U . . .
C38 C 0.7370(2) 0.4074(2) 0.15542(16) 0.0443(9) Uani 1 1 d . . . . .
C70 C 0.2825(3) 0.9555(2) 0.02161(15) 0.0419(8) Uani 1 1 d . . . . .
C51 C 0.0734(2) 0.1981(2) -0.08861(16) 0.0452(9) Uani 1 1 d . . . . .
C82 C 0.7414(2) 1.0928(2) 0.38226(16) 0.0439(8) Uani 1 1 d . . . . .
H82 H 0.721376 1.074476 0.419678 0.053 Uiso 1 1 calc R U . . .
C72 C 0.4478(3) 0.9816(2) 0.09045(16) 0.0443(8) Uani 1 1 d . . . . .
H72 H 0.518827 1.023402 0.116861 0.053 Uiso 1 1 calc R U . . .
C69 C 0.2422(3) 0.8645(2) 0.01436(16) 0.0479(9) Uani 1 1 d . . . . .
H69 H 0.170937 0.823212 -0.011692 0.058 Uiso 1 1 calc R U . . .
C8 C -0.0773(2) 0.6333(2) 0.42974(17) 0.0482(9) Uani 1 1 d . . . . .
H8 H -0.108787 0.593009 0.452565 0.058 Uiso 1 1 calc R U . . .
C53 C 0.0921(2) 0.2973(2) 0.03044(16) 0.0469(9) Uani 1 1 d . . . . .
H53 H 0.061682 0.326677 0.062990 0.056 Uiso 1 1 calc R U . . .
C80 C 0.8819(2) 1.1744(2) 0.33467(16) 0.0429(8) Uani 1 1 d . . . . .
C11 C 0.0162(2) 0.7437(2) 0.36110(17) 0.0484(9) Uani 1 1 d . . . . .
H11 H 0.046780 0.780197 0.335378 0.058 Uiso 1 1 calc R U . . .
C9 C -0.1422(2) 0.6526(2) 0.38903(17) 0.0478(9) Uani 1 1 d . . . . .
C39 C 0.7740(3) 0.5007(3) 0.17054(17) 0.0523(10) Uani 1 1 d . . . . .
H39 H 0.846753 0.540806 0.193562 0.063 Uiso 1 1 calc R U . . .
C52 C 0.0338(2) 0.2428(3) -0.03860(17) 0.0551(10) Uani 1 1 d . . . . .
H52 H -0.036061 0.235763 -0.052131 0.066 Uiso 1 1 calc R U . . .
C71 C 0.3869(3) 1.0129(2) 0.06024(16) 0.0479(9) Uani 1 1 d . . . . .
H71 H 0.417336 1.075599 0.066033 0.057 Uiso 1 1 calc R U . . .
C81 C 0.8482(2) 1.1453(2) 0.38777(17) 0.0511(9) Uani 1 1 d . . . . .
H81 H 0.899643 1.161645 0.428898 0.061 Uiso 1 1 calc R U . . .
C10 C -0.0928(3) 0.7072(2) 0.35411(19) 0.0540(10) Uani 1 1 d . . . . .
H10 H -0.134484 0.720245 0.324313 0.065 Uiso 1 1 calc R U . . .
C41 C 0.8121(3) 0.3698(3) 0.17565(17) 0.0560(10) Uani 1 1 d . . . . .
C12 C -0.2622(2) 0.6140(2) 0.38460(18) 0.0565(10) Uani 1 1 d . . . . .
C54 C 0.0092(3) 0.1362(3) -0.16513(17) 0.0574(10) Uani 1 1 d D . . . .
C73 C 0.2171(3) 0.9923(2) -0.01182(18) 0.0528(9) Uani 1 1 d . . . . .
C83 C 0.9992(3) 1.2336(3) 0.34131(17) 0.0564(10) Uani 1 1 d . . . . .
C92 C 0.5194(3) 0.7376(3) 0.76511(17) 0.0604(10) Uani 1 1 d . . . . .
H92A H 0.504276 0.672821 0.750476 0.091 Uiso 1 1 calc R U . . .
H92B H 0.452976 0.742850 0.765874 0.091 Uiso 1 1 calc R U . . .
H92C H 0.567727 0.772667 0.812329 0.091 Uiso 1 1 calc R U . . .
C94 C 0.6764(3) 0.7687(3) 0.71479(18) 0.0606(11) Uani 1 1 d . . . . .
H94A H 0.723353 0.805279 0.762371 0.091 Uiso 1 1 calc R U . . .
H94B H 0.710717 0.792060 0.681313 0.091 Uiso 1 1 calc R U . . .
H94C H 0.662174 0.704315 0.701734 0.091 Uiso 1 1 calc R U . . .
C42 C 0.8964(3) 0.3850(3) 0.13374(19) 0.0633(11) Uani 1 1 d . . . . .
H42A H 0.943494 0.359434 0.145275 0.095 Uiso 1 1 calc R U . . .
H42B H 0.938011 0.450979 0.145838 0.095 Uiso 1 1 calc R U . . .
H42C H 0.861712 0.354239 0.083215 0.095 Uiso 1 1 calc R U . . .
C13 C -0.3160(3) 0.5108(3) 0.34527(19) 0.0657(11) Uani 1 1 d . . . . .
H13A H -0.307136 0.495787 0.297064 0.099 Uiso 1 1 calc R U . . .
H13B H -0.391885 0.486675 0.343869 0.099 Uiso 1 1 calc R U . . .
H13C H -0.283869 0.483062 0.369361 0.099 Uiso 1 1 calc R U . . .
C93 C 0.5978(3) 0.8772(2) 0.73630(18) 0.0617(10) Uani 1 1 d . . . . .
H93A H 0.532471 0.884195 0.738417 0.093 Uiso 1 1 calc R U . . .
H93B H 0.630146 0.900837 0.702358 0.093 Uiso 1 1 calc R U . . .
H93C H 0.647614 0.911752 0.782976 0.093 Uiso 1 1 calc R U . . .
C74 C 0.2092(3) 1.0697(3) 0.0464(2) 0.0724(12) Uani 1 1 d . . . . .
H74A H 0.173784 1.045565 0.079259 0.109 Uiso 1 1 calc R U . . .
H74B H 0.167979 1.093893 0.025332 0.109 Uiso 1 1 calc R U . . .
H74C H 0.280658 1.119111 0.071947 0.109 Uiso 1 1 calc R U . . .
C84 C 1.0257(3) 1.3352(3) 0.3836(2) 0.0740(12) Uani 1 1 d . . . . .
H84A H 0.983501 1.354021 0.357182 0.111 Uiso 1 1 calc R U . . .
H84B H 1.101444 1.374292 0.390875 0.111 Uiso 1 1 calc R U . . .
H84C H 1.008797 1.341516 0.429314 0.111 Uiso 1 1 calc R U . . .
C44 C 0.7536(3) 0.2668(3) 0.1587(2) 0.0727(12) Uani 1 1 d . . . . .
H44A H 0.719127 0.233849 0.108221 0.109 Uiso 1 1 calc R U . . .
H44B H 0.699735 0.255202 0.185681 0.109 Uiso 1 1 calc R U . . .
H44C H 0.804484 0.245197 0.171419 0.109 Uiso 1 1 calc R U . . .
C86 C 1.0226(3) 1.2247(3) 0.26948(19) 0.0753(13) Uani 1 1 d . . . . .
H86A H 1.002183 1.160147 0.241124 0.113 Uiso 1 1 calc R U . . .
H86B H 1.098654 1.261591 0.275759 0.113 Uiso 1 1 calc R U . . .
H86C H 0.981891 1.246788 0.245374 0.113 Uiso 1 1 calc R U . . .
C85 C 1.0693(3) 1.2050(3) 0.3802(2) 0.0735(12) Uani 1 1 d . . . . .
H85A H 1.058697 1.214411 0.427702 0.110 Uiso 1 1 calc R U . . .
H85B H 1.144102 1.242460 0.383306 0.110 Uiso 1 1 calc R U . . .
H85C H 1.049997 1.140017 0.354267 0.110 Uiso 1 1 calc R U . . .
C76 C 0.2722(3) 1.0294(3) -0.0635(2) 0.0740(12) Uani 1 1 d . . . . .
H76A H 0.341605 1.081841 -0.037634 0.111 Uiso 1 1 calc R U . . .
H76B H 0.228239 1.049053 -0.087445 0.111 Uiso 1 1 calc R U . . .
H76C H 0.281968 0.980933 -0.098436 0.111 Uiso 1 1 calc R U . . .
C15 C -0.3148(3) 0.6549(3) 0.3446(2) 0.0742(13) Uani 1 1 d . . . . .
H15A H -0.280409 0.722030 0.368491 0.111 Uiso 1 1 calc R U . . .
H15B H -0.390515 0.630777 0.343736 0.111 Uiso 1 1 calc R U . . .
H15C H -0.306822 0.637870 0.296177 0.111 Uiso 1 1 calc R U . . .
C14 C -0.2786(3) 0.6395(3) 0.4584(2) 0.0931(17) Uani 1 1 d . . . . .
H14A H -0.253534 0.608212 0.482892 0.140 Uiso 1 1 calc R U . . .
H14B H -0.354296 0.620752 0.455785 0.140 Uiso 1 1 calc R U . . .
H14C H -0.238422 0.706173 0.484230 0.140 Uiso 1 1 calc R U . . .
C75 C 0.1036(3) 0.9186(3) -0.0518(2) 0.0819(13) Uani 1 1 d . . . . .
H75A H 0.105945 0.866444 -0.087743 0.123 Uiso 1 1 calc R U . . .
H75B H 0.066686 0.944497 -0.074487 0.123 Uiso 1 1 calc R U . . .
H75C H 0.065438 0.897600 -0.018678 0.123 Uiso 1 1 calc R U . . .
C55 C 0.0639(4) 0.1770(4) -0.2142(2) 0.0693(16) Uani 0.854(5) 1 d D U P A 1
H55A H 0.024509 0.136525 -0.263097 0.104 Uiso 0.854(5) 1 calc R U P A 1
H55B H 0.136502 0.183412 -0.207028 0.104 Uiso 0.854(5) 1 calc R U P A 1
H55C H 0.066219 0.237579 -0.204118 0.104 Uiso 0.854(5) 1 calc R U P A 1
C57 C -0.1051(3) 0.1187(4) -0.1769(3) 0.0669(16) Uani 0.854(5) 1 d D U P A 1
H57A H -0.108906 0.176619 -0.169442 0.100 Uiso 0.854(5) 1 calc R U P A 1
H57B H -0.137321 0.093251 -0.143742 0.100 Uiso 0.854(5) 1 calc R U P A 1
H57C H -0.143708 0.074921 -0.225300 0.100 Uiso 0.854(5) 1 calc R U P A 1
C43 C 0.8666(4) 0.4211(4) 0.25469(19) 0.0968(17) Uani 1 1 d . . . . .
H43A H 0.918112 0.399906 0.266931 0.145 Uiso 1 1 calc R U . . .
H43B H 0.813024 0.408779 0.281831 0.145 Uiso 1 1 calc R U . . .
H43C H 0.903311 0.487230 0.265788 0.145 Uiso 1 1 calc R U . . .
C56 C 0.0079(4) 0.0392(3) -0.1828(2) 0.0739(16) Uani 0.854(5) 1 d D U P A 1
H56A H -0.032876 -0.001284 -0.231443 0.111 Uiso 0.854(5) 1 calc R U P A 1
H56B H -0.025038 0.011995 -0.150581 0.111 Uiso 0.854(5) 1 calc R U P A 1
H56C H 0.080956 0.046631 -0.177173 0.111 Uiso 0.854(5) 1 calc R U P A 1
C98 C 0.3165(9) 1.1313(8) 0.5205(8) 0.078(2) Uani 0.674(15) 1 d . U P B 1
H98 H 0.385181 1.176500 0.549080 0.094 Uiso 0.674(15) 1 calc R U P B 1
C99 C 0.2894(12) 1.1159(8) 0.4504(8) 0.079(2) Uani 0.674(15) 1 d . U P B 1
H99 H 0.340278 1.149329 0.430249 0.095 Uiso 0.674(15) 1 calc R U P B 1
C101 C 0.1139(10) 1.0013(9) 0.4367(9) 0.084(3) Uani 0.674(15) 1 d . U P B 1
H101 H 0.044683 0.957512 0.408004 0.101 Uiso 0.674(15) 1 calc R U P B 1
C97 C 0.2432(15) 1.0808(10) 0.5493(6) 0.086(2) Uani 0.674(15) 1 d . U P B 1
H97 H 0.261843 1.090350 0.597561 0.103 Uiso 0.674(15) 1 calc R U P B 1
C100 C 0.1891(12) 1.0522(9) 0.4092(7) 0.083(2) Uani 0.674(15) 1 d . U P B 1
H100 H 0.171218 1.043004 0.360998 0.100 Uiso 0.674(15) 1 calc R U P B 1
C102 C 0.1420(12) 1.0158(8) 0.5073(9) 0.090(2) Uani 0.674(15) 1 d . U P B 1
H102 H 0.091807 0.981039 0.527143 0.108 Uiso 0.674(15) 1 calc R U P B 1
C107 C 0.132(3) 1.023(2) 0.4185(15) 0.083(4) Uani 0.326(15) 1 d . U P B 2
H107 H 0.075549 0.997249 0.377611 0.100 Uiso 0.326(15) 1 calc R U P B 2
C106 C 0.230(3) 1.080(2) 0.4206(18) 0.082(3) Uani 0.326(15) 1 d . U P B 2
H106 H 0.243677 1.093221 0.380222 0.098 Uiso 0.326(15) 1 calc R U P B 2
C105 C 0.313(2) 1.1205(17) 0.481(2) 0.084(3) Uani 0.326(15) 1 d . U P B 2
H105 H 0.383352 1.157258 0.480143 0.101 Uiso 0.326(15) 1 calc R U P B 2
C104 C 0.294(2) 1.1075(19) 0.5411(17) 0.084(3) Uani 0.326(15) 1 d . U P B 2
H104 H 0.348082 1.140691 0.583736 0.101 Uiso 0.326(15) 1 calc R U P B 2
C103 C 0.192(3) 1.044(2) 0.5388(16) 0.086(3) Uani 0.326(15) 1 d . U P B 2
H103 H 0.177622 1.031630 0.579480 0.103 Uiso 0.326(15) 1 calc R U P B 2
C108 C 0.112(2) 1.0001(18) 0.477(2) 0.085(4) Uani 0.326(15) 1 d . U P B 2
H108 H 0.044334 0.954779 0.474882 0.102 Uiso 0.326(15) 1 calc R U P B 2
C56A C 0.077(2) 0.112(3) -0.2173(15) 0.099(9) Uani 0.146(5) 1 d D U P A 2
H56D H 0.029746 0.072515 -0.264714 0.148 Uiso 0.146(5) 1 calc R U P A 2
H56E H 0.111294 0.079408 -0.201583 0.148 Uiso 0.146(5) 1 calc R U P A 2
H56F H 0.130562 0.168576 -0.218284 0.148 Uiso 0.146(5) 1 calc R U P A 2
C55A C -0.028(2) 0.2017(17) -0.1893(14) 0.090(8) Uani 0.146(5) 1 d D U P A 2
H55D H 0.034528 0.258586 -0.182210 0.135 Uiso 0.146(5) 1 calc R U P A 2
H55E H -0.075271 0.216327 -0.161283 0.135 Uiso 0.146(5) 1 calc R U P A 2
H55F H -0.065708 0.170235 -0.239325 0.135 Uiso 0.146(5) 1 calc R U P A 2
C57A C -0.094(2) 0.067(2) -0.1690(17) 0.097(9) Uani 0.146(5) 1 d D U P A 2
H57D H -0.136450 0.097033 -0.147735 0.146 Uiso 0.146(5) 1 calc R U P A 2
H57E H -0.085486 0.029938 -0.143499 0.146 Uiso 0.146(5) 1 calc R U P A 2
H57F H -0.131340 0.026983 -0.218467 0.146 Uiso 0.146(5) 1 calc R U P A 2

loop_
_atom_site_aniso_label
_atom_site_aniso_U_11
_atom_site_aniso_U_22
_atom_site_aniso_U_33
_atom_site_aniso_U_23
_atom_site_aniso_U_13
_atom_site_aniso_U_12
C22 0.0299(17) 0.0322(18) 0.0351(18) 0.0099(15) 0.0067(15) 0.0163(15)
C23 0.0319(18) 0.0325(18) 0.0326(18) 0.0110(15) 0.0047(14) 0.0170(15)
C27 0.0356(17) 0.0316(18) 0.0293(18) 0.0092(15) 0.0062(14) 0.0139(15)
C34 0.0300(17) 0.0347(19) 0.0283(17) 0.0057(14) 0.0054(13) 0.0173(15)
C46 0.0281(17) 0.0344(18) 0.0340(18) 0.0089(15) 0.0066(14) 0.0180(15)
C48 0.0280(17) 0.0339(18) 0.0279(17) 0.0076(15) 0.0047(14) 0.0115(15)
C47 0.0302(18) 0.0345(18) 0.0362(18) 0.0094(15) 0.0054(15) 0.0169(15)
C35 0.0295(17) 0.041(2) 0.0266(16) 0.0067(15) 0.0072(14) 0.0205(16)
C30 0.0361(19) 0.0354(19) 0.0302(17) 0.0103(15) 0.0099(14) 0.0187(16)
C31 0.0378(19) 0.039(2) 0.0309(17) 0.0089(15) 0.0018(14) 0.0215(17)
C45 0.0269(16) 0.0365(19) 0.0353(18) 0.0071(15) 0.0093(14) 0.0160(15)
C64 0.0269(16) 0.0409(19) 0.0384(19) 0.0089(16) 0.0029(15) 0.0174(15)
C29 0.0360(18) 0.0360(19) 0.0326(18) 0.0100(16) 0.0111(15) 0.0174(16)
C24 0.0331(19) 0.0372(19) 0.0344(18) 0.0099(15) 0.0012(15) 0.0154(16)
C63 0.0329(18) 0.0425(19) 0.0307(17) 0.0101(15) 0.0055(15) 0.0208(15)
C2 0.0265(16) 0.0395(19) 0.0317(17) 0.0135(16) 0.0081(14) 0.0108(15)
C17 0.0336(18) 0.0358(18) 0.0297(17) 0.0096(15) 0.0068(14) 0.0153(15)
C33 0.0312(18) 0.0337(18) 0.0255(16) 0.0052(14) 0.0031(13) 0.0177(15)
C1 0.0302(17) 0.0395(19) 0.0398(19) 0.0173(16) 0.0107(15) 0.0157(15)
C5 0.0290(17) 0.041(2) 0.0279(17) 0.0071(15) 0.0064(14) 0.0175(16)
C21 0.0325(18) 0.0341(18) 0.0326(18) 0.0066(15) 0.0044(14) 0.0149(16)
C77 0.0332(18) 0.0296(18) 0.0320(17) 0.0077(15) 0.0053(15) 0.0144(15)
C60 0.0280(17) 0.0362(19) 0.0340(19) 0.0116(15) 0.0069(14) 0.0089(15)
C25 0.0282(17) 0.042(2) 0.039(2) 0.0106(16) 0.0053(16) 0.0171(15)
C4 0.0286(18) 0.040(2) 0.0274(16) 0.0102(15) 0.0082(13) 0.0136(16)
C65 0.0313(17) 0.041(2) 0.0412(19) 0.0124(17) 0.0082(16) 0.0189(16)
C78 0.0354(19) 0.042(2) 0.0412(19) 0.0152(17) 0.0026(15) 0.0154(16)
C32 0.0253(16) 0.0323(19) 0.0338(17) 0.0062(15) 0.0015(13) 0.0114(15)
C3 0.0279(17) 0.044(2) 0.0341(18) 0.0132(16) 0.0131(15) 0.0156(16)
C90 0.0376(18) 0.0374(19) 0.0356(18) 0.0127(15) 0.0056(15) 0.0197(16)
C49 0.0311(17) 0.0366(19) 0.0343(19) 0.0104(16) -0.0002(15) 0.0135(15)
C58 0.0283(16) 0.0327(18) 0.040(2) 0.0087(16) 0.0065(15) 0.0114(15)
C26 0.0315(17) 0.0310(18) 0.0368(19) 0.0121(15) 0.0074(15) 0.0117(15)
C59 0.0349(18) 0.0343(18) 0.0312(18) 0.0121(15) 0.0077(15) 0.0174(15)
C6 0.0274(17) 0.040(2) 0.0395(18) 0.0087(16) 0.0086(15) 0.0149(16)
C36 0.0286(17) 0.043(2) 0.0336(17) 0.0112(15) 0.0052(14) 0.0190(16)
C19 0.0312(19) 0.039(2) 0.0326(17) 0.0123(15) 0.0035(14) 0.0134(16)
C18 0.0280(17) 0.041(2) 0.0275(17) 0.0048(15) 0.0000(14) 0.0115(16)
C50 0.0383(19) 0.043(2) 0.037(2) 0.0110(16) 0.0086(16) 0.0193(16)
C91 0.0368(18) 0.039(2) 0.0354(18) 0.0108(16) 0.0032(15) 0.0173(16)
C28 0.0409(19) 0.042(2) 0.0325(17) 0.0135(16) 0.0094(15) 0.0188(16)
C62 0.0271(17) 0.049(2) 0.0367(19) 0.0129(17) 0.0058(15) 0.0173(16)
C88 0.0397(19) 0.053(2) 0.0336(19) 0.0071(16) 0.0095(16) 0.0254(17)
C87 0.0306(17) 0.042(2) 0.0318(18) 0.0117(15) 0.0096(14) 0.0157(15)
C66 0.0277(17) 0.0361(19) 0.0374(18) 0.0086(15) -0.0001(14) 0.0113(15)
C61 0.0268(17) 0.042(2) 0.0371(18) 0.0054(16) 0.0031(14) 0.0130(16)
C96 0.0306(17) 0.048(2) 0.039(2) 0.0154(17) 0.0066(15) 0.0197(16)
C20 0.0316(18) 0.0347(18) 0.0319(18) 0.0063(15) 0.0045(15) 0.0167(15)
C16 0.0339(19) 0.039(2) 0.0392(18) 0.0098(16) 0.0103(15) 0.0196(16)
C89 0.0362(18) 0.049(2) 0.040(2) 0.0094(17) 0.0060(16) 0.0258(17)
C67 0.043(2) 0.038(2) 0.0291(17) 0.0098(15) 0.0077(15) 0.0205(17)
C95 0.0438(19) 0.045(2) 0.0342(19) 0.0115(16) 0.0097(16) 0.0257(17)
C37 0.0392(19) 0.048(2) 0.0358(18) 0.0167(16) 0.0118(15) 0.0270(17)
C7 0.0322(19) 0.053(2) 0.046(2) 0.0160(18) 0.0119(16) 0.0216(17)
C79 0.037(2) 0.046(2) 0.042(2) 0.0198(17) 0.0063(16) 0.0099(17)
C40 0.0321(19) 0.043(2) 0.050(2) 0.0057(17) 0.0003(16) 0.0171(17)
C68 0.050(2) 0.037(2) 0.0400(19) 0.0128(16) 0.0018(17) 0.0189(18)
C38 0.041(2) 0.063(3) 0.0350(18) 0.0107(17) 0.0068(16) 0.0355(19)
C70 0.053(2) 0.045(2) 0.0340(18) 0.0165(16) 0.0063(16) 0.0280(19)
C51 0.0376(19) 0.050(2) 0.0371(19) 0.0095(17) 0.0019(16) 0.0166(17)
C82 0.035(2) 0.049(2) 0.0369(19) 0.0144(17) 0.0054(16) 0.0105(17)
C72 0.0434(19) 0.038(2) 0.046(2) 0.0127(17) 0.0017(16) 0.0188(17)
C69 0.049(2) 0.049(2) 0.044(2) 0.0163(18) 0.0004(16) 0.0242(19)
C8 0.037(2) 0.049(2) 0.051(2) 0.0130(18) 0.0174(17) 0.0147(17)
C53 0.0297(18) 0.060(2) 0.041(2) 0.0083(18) 0.0047(16) 0.0196(17)
C80 0.0291(18) 0.047(2) 0.0396(19) 0.0109(17) 0.0051(16) 0.0094(16)
C11 0.034(2) 0.051(2) 0.055(2) 0.0198(18) 0.0068(16) 0.0152(17)
C9 0.0304(19) 0.052(2) 0.043(2) -0.0014(18) 0.0023(16) 0.0183(18)
C39 0.0335(19) 0.063(3) 0.052(2) 0.0086(19) 0.0002(16) 0.0262(19)
C52 0.0291(18) 0.078(3) 0.046(2) 0.012(2) 0.0000(17) 0.0234(19)
C71 0.059(2) 0.041(2) 0.046(2) 0.0177(17) 0.0047(18) 0.0250(19)
C81 0.036(2) 0.065(2) 0.036(2) 0.0182(18) 0.0011(16) 0.0104(18)
C10 0.036(2) 0.054(2) 0.064(2) 0.017(2) 0.0054(18) 0.0190(18)
C41 0.056(2) 0.088(3) 0.042(2) 0.019(2) 0.0075(18) 0.056(2)
C12 0.0266(18) 0.060(3) 0.055(2) -0.002(2) 0.0064(17) 0.0117(18)
C54 0.041(2) 0.072(3) 0.039(2) 0.007(2) -0.0052(17) 0.020(2)
C73 0.056(2) 0.058(2) 0.054(2) 0.0258(19) 0.0068(18) 0.033(2)
C83 0.041(2) 0.076(3) 0.041(2) 0.023(2) 0.0067(17) 0.017(2)
C92 0.060(2) 0.070(3) 0.042(2) 0.022(2) 0.0040(18) 0.022(2)
C94 0.052(2) 0.072(3) 0.048(2) 0.008(2) -0.0050(18) 0.034(2)
C42 0.047(2) 0.082(3) 0.067(2) 0.017(2) 0.0109(19) 0.045(2)
C13 0.036(2) 0.067(3) 0.068(3) 0.011(2) 0.0077(18) 0.012(2)
C93 0.066(2) 0.049(2) 0.056(2) 0.0098(19) -0.0053(19) 0.025(2)
C74 0.093(3) 0.087(3) 0.074(3) 0.040(2) 0.026(2) 0.068(3)
C84 0.055(2) 0.063(3) 0.071(3) 0.028(2) 0.011(2) -0.006(2)
C44 0.083(3) 0.110(4) 0.081(3) 0.059(3) 0.037(2) 0.077(3)
C86 0.044(2) 0.106(4) 0.062(3) 0.034(2) 0.0152(19) 0.019(2)
C85 0.036(2) 0.102(3) 0.075(3) 0.038(3) 0.0109(19) 0.021(2)
C76 0.090(3) 0.104(3) 0.077(3) 0.064(3) 0.034(2) 0.064(3)
C15 0.039(2) 0.072(3) 0.094(3) 0.010(2) 0.000(2) 0.028(2)
C14 0.034(2) 0.137(4) 0.067(3) 0.001(3) 0.016(2) 0.028(2)
C75 0.066(3) 0.084(3) 0.100(3) 0.045(3) -0.013(2) 0.037(2)
C55 0.067(3) 0.093(4) 0.033(2) 0.020(3) 0.001(2) 0.026(3)
C57 0.045(3) 0.074(4) 0.053(3) 0.005(3) -0.012(2) 0.019(3)
C43 0.104(3) 0.164(5) 0.050(2) 0.020(3) 0.002(2) 0.108(4)
C56 0.073(3) 0.055(3) 0.062(3) -0.001(2) -0.016(3) 0.024(3)
C98 0.067(4) 0.087(4) 0.097(5) 0.038(4) 0.031(4) 0.047(3)
C99 0.075(4) 0.081(4) 0.094(5) 0.039(4) 0.024(4) 0.043(3)
C101 0.076(4) 0.083(4) 0.102(5) 0.032(4) 0.029(4) 0.044(3)
C97 0.071(5) 0.091(4) 0.103(4) 0.039(4) 0.028(4) 0.041(4)
C100 0.077(5) 0.081(5) 0.099(4) 0.034(4) 0.024(4) 0.042(4)
C102 0.074(5) 0.092(4) 0.102(5) 0.034(4) 0.029(4) 0.038(4)
C107 0.074(5) 0.085(5) 0.100(5) 0.033(5) 0.030(5) 0.044(5)
C106 0.074(6) 0.084(5) 0.099(5) 0.038(5) 0.028(5) 0.043(5)
C105 0.074(5) 0.087(4) 0.101(5) 0.038(5) 0.026(5) 0.042(4)
C104 0.072(5) 0.088(5) 0.102(5) 0.039(5) 0.027(5) 0.044(4)
C103 0.073(6) 0.089(5) 0.103(5) 0.036(5) 0.028(5) 0.042(5)
C108 0.073(5) 0.088(5) 0.101(6) 0.035(5) 0.029(5) 0.043(4)
C56A 0.080(12) 0.097(13) 0.066(12) 0.000(12) 0.004(11) 0.017(12)
C55A 0.063(12) 0.105(13) 0.052(11) 0.008(11) 0.005(10) 0.009(11)
C57A 0.080(13) 0.089(14) 0.049(12) -0.007(12) -0.009(11) 0.000(13)

loop_
_atom_type_symbol
_atom_type_description
_atom_type_scat_dispersion_real
_atom_type_scat_dispersion_imag
_atom_type_scat_source
C C 0.0137 0.0067 'International Tables Vol C Tables 4.2.6.8 and 6.1.1.4'
H H 0.0000 0.0000 'International Tables Vol C Tables 4.2.6.8 and 6.1.1.4'
O O 0.0412 0.0250 'International Tables Vol C Tables 4.2.6.8 and 6.1.1.4'

loop_
_geom_angle_atom_site_label_1
_geom_angle_atom_site_label_2
_geom_angle_atom_site_label_3
_geom_angle
_geom_angle_site_symmetry_1
_geom_angle_site_symmetry_3
_geom_angle_publ_flag
C23 C22 C77 119.7(3) . . ?
C21 C22 C23 118.4(3) . . ?
C21 C22 C77 121.8(3) . . ?
C22 C23 C26 123.8(2) . . ?
C24 C23 C22 116.9(3) . . ?
C24 C23 C26 115.7(2) . . ?
C26 C27 C67 121.7(2) . . ?
C28 C27 C26 118.6(3) . . ?
C28 C27 C67 119.5(3) . . ?
C45 C34 C35 120.5(3) . . ?
C45 C34 C33 117.9(3) . . ?
C33 C34 C35 121.5(3) . . ?
C47 C46 C33 122.8(2) . . ?
C64 C46 C47 117.1(3) . . ?
C64 C46 C33 115.9(3) . . ?
C49 C48 C47 120.9(2) . . ?
C49 C48 C53 116.2(3) . . ?
C53 C48 C47 122.9(3) . . ?
C46 C47 C48 120.3(3) . . ?
C58 C47 C46 118.6(3) . . ?
C58 C47 C48 121.0(3) . . ?
C36 C35 C34 120.5(3) . . ?
C36 C35 C40 116.5(3) . . ?
C40 C35 C34 123.0(3) . . ?
C31 C30 C45 116.9(3) . . ?
C31 C30 C29 117.0(3) . . ?
C45 C30 C29 123.4(3) . . ?
C30 C31 H31 119.9 . . ?
C32 C31 C30 120.1(3) . . ?
C32 C31 H31 119.9 . . ?
C34 C45 C30 122.3(3) . . ?
C34 C45 H45 118.9 . . ?
C30 C45 H45 118.9 . . ?
C46 C64 H64 119.4 . . ?
C63 C64 C46 121.3(3) . . ?
C63 C64 H64 119.4 . . ?
C65 C29 C30 117.8(3) . . ?
C65 C29 C28 116.3(3) . . ?
C28 C29 C30 122.7(3) . . ?
C23 C24 H24 119.1 . . ?
C25 C24 C23 121.8(3) . . ?
C25 C24 H24 119.1 . . ?
C64 C63 H63 119.3 . . ?
C64 C63 C59 121.4(3) . . ?
C59 C63 H63 119.3 . . ?
C1 C2 C3 118.1(3) . . ?
C1 C2 C87 119.1(3) . . ?
C3 C2 C87 122.4(3) . . ?
C18 C17 C20 117.5(3) . . ?
C16 C17 C18 116.0(3) . . ?
C16 C17 C20 122.5(3) . . ?
C34 C33 C46 123.1(2) . . ?
C32 C33 C34 117.4(3) . . ?
C32 C33 C46 115.6(2) . . ?
C2 C1 H1 118.3 . . ?
C60 C1 C2 123.4(3) . . ?
C60 C1 H1 118.3 . . ?
C4 C5 C6 122.8(3) . . ?
C16 C5 C4 118.3(3) . . ?
C16 C5 C6 118.7(3) . . ?
C22 C21 H21 118.7 . . ?
C22 C21 C20 122.7(3) . . ?
C20 C21 H21 118.7 . . ?
C78 C77 C22 119.5(3) . . ?
C82 C77 C22 123.5(3) . . ?
C82 C77 C78 117.0(3) . . ?
C1 C60 C59 123.0(3) . . ?
C61 C60 C1 116.5(3) . . ?
C61 C60 C59 117.5(3) . . ?
C24 C25 H25 119.6 . . ?
C24 C25 C20 120.7(3) . . ?
C20 C25 H25 119.6 . . ?
C5 C4 C3 123.9(3) . . ?
C19 C4 C5 116.5(3) . . ?
C19 C4 C3 115.9(3) . . ?
C29 C65 H65 119.7 . . ?
C66 C65 C29 120.5(3) . . ?
C66 C65 H65 119.7 . . ?
C77 C78 H78 119.4 . . ?
C79 C78 C77 121.2(3) . . ?
C79 C78 H78 119.4 . . ?
C31 C32 C33 121.7(3) . . ?
C31 C32 H32 119.2 . . ?
C33 C32 H32 119.2 . . ?
C2 C3 C4 124.6(3) . . ?
C62 C3 C2 116.8(3) . . ?
C62 C3 C4 115.0(3) . . ?
C89 C90 C91 123.7(3) . . ?
C89 C90 C95 115.8(3) . . ?
C95 C90 C91 120.4(3) . . ?
C48 C49 H49 118.7 . . ?
C50 C49 C48 122.6(3) . . ?
C50 C49 H49 118.7 . . ?
C47 C58 H58 118.7 . . ?
C47 C58 C59 122.5(3) . . ?
C59 C58 H58 118.7 . . ?
C27 C26 C23 123.4(3) . . ?
C66 C26 C23 116.5(3) . . ?
C66 C26 C27 116.8(3) . . ?
C63 C59 C60 116.2(2) . . ?
C58 C59 C63 115.9(3) . . ?
C58 C59 C60 124.9(3) . . ?
C7 C6 C5 122.2(3) . . ?
C7 C6 C11 116.6(3) . . ?
C11 C6 C5 121.2(3) . . ?
C35 C36 H36 118.9 . . ?
C35 C36 C37 122.2(3) . . ?
C37 C36 H36 118.9 . . ?
C4 C19 H19 118.9 . . ?
C18 C19 C4 122.1(3) . . ?
C18 C19 H19 118.9 . . ?
C17 C18 H18 119.9 . . ?
C19 C18 C17 120.3(3) . . ?
C19 C18 H18 119.9 . . ?
C49 C50 H50 119.4 . . ?
C49 C50 C51 121.2(3) . . ?
C51 C50 H50 119.4 . . ?
C90 C91 C94 111.8(2) . . ?
C92 C91 C90 110.2(3) . . ?
C92 C91 C94 108.0(3) . . ?
C93 C91 C90 109.2(2) . . ?
C93 C91 C92 110.0(3) . . ?
C93 C91 C94 107.6(3) . . ?
C27 C28 C29 122.9(3) . . ?
C27 C28 H28 118.5 . . ?
C29 C28 H28 118.5 . . ?
C3 C62 H62 118.9 . . ?
C61 C62 C3 122.2(3) . . ?
C61 C62 H62 118.9 . . ?
C87 C88 H88 118.9 . . ?
C89 C88 H88 118.9 . . ?
C89 C88 C87 122.2(3) . . ?
C88 C87 C2 121.0(3) . . ?
C96 C87 C2 122.4(3) . . ?
C96 C87 C88 116.5(3) . . ?
C65 C66 C26 121.8(3) . . ?
C65 C66 H66 119.1 . . ?
C26 C66 H66 119.1 . . ?
C60 C61 H61 119.8 . . ?
C62 C61 C60 120.3(3) . . ?
C62 C61 H61 119.8 . . ?
C87 C96 H96 119.4 . . ?
C95 C96 C87 121.3(3) . . ?
C95 C96 H96 119.4 . . ?
C21 C20 C17 124.8(3) . . ?
C25 C20 C17 115.6(3) . . ?
C25 C20 C21 116.3(3) . . ?
C17 C16 H16 118.4 . . ?
C5 C16 C17 123.1(3) . . ?
C5 C16 H16 118.4 . . ?
C90 C89 H89 119.0 . . ?
C88 C89 C90 122.0(3) . . ?
C88 C89 H89 119.0 . . ?
C68 C67 C27 121.9(3) . . ?
C72 C67 C27 121.4(3) . . ?
C72 C67 C68 116.7(3) . . ?
C90 C95 H95 118.9 . . ?
C96 C95 C90 122.2(3) . . ?
C96 C95 H95 118.9 . . ?
C36 C37 H37 119.4 . . ?
C38 C37 C36 121.1(3) . . ?
C38 C37 H37 119.4 . . ?
C6 C7 H7 119.4 . . ?
C6 C7 C8 121.2(3) . . ?
C8 C7 H7 119.4 . . ?
C78 C79 H79 118.8 . . ?
C80 C79 C78 122.4(3) . . ?
C80 C79 H79 118.8 . . ?
C35 C40 H40 119.4 . . ?
C39 C40 C35 121.1(3) . . ?
C39 C40 H40 119.4 . . ?
C67 C68 H68 119.5 . . ?
C69 C68 C67 121.0(3) . . ?
C69 C68 H68 119.5 . . ?
C37 C38 C39 116.6(3) . . ?
C37 C38 C41 122.7(3) . . ?
C39 C38 C41 120.7(3) . . ?
C69 C70 C71 116.7(3) . . ?
C69 C70 C73 122.6(3) . . ?
C71 C70 C73 120.6(3) . . ?
C50 C51 C54 120.3(3) . . ?
C52 C51 C50 116.6(3) . . ?
C52 C51 C54 123.2(3) . . ?
C77 C82 H82 119.5 . . ?
C77 C82 C81 121.1(3) . . ?
C81 C82 H82 119.5 . . ?
C67 C72 H72 119.2 . . ?
C71 C72 C67 121.7(3) . . ?
C71 C72 H72 119.2 . . ?
C68 C69 H69 119.1 . . ?
C70 C69 C68 121.9(3) . . ?
C70 C69 H69 119.1 . . ?
C7 C8 H8 118.9 . . ?
C9 C8 C7 122.1(3) . . ?
C9 C8 H8 118.9 . . ?
C48 C53 H53 119.6 . . ?
C52 C53 C48 120.9(3) . . ?
C52 C53 H53 119.6 . . ?
C79 C80 C81 116.3(3) . . ?
C79 C80 C83 121.7(3) . . ?
C81 C80 C83 121.8(3) . . ?
C6 C11 H11 119.1 . . ?
C6 C11 C10 121.8(3) . . ?
C10 C11 H11 119.1 . . ?
C8 C9 C12 120.6(4) . . ?
C10 C9 C8 116.1(3) . . ?
C10 C9 C12 123.3(3) . . ?
C40 C39 C38 122.4(3) . . ?
C40 C39 H39 118.8 . . ?
C38 C39 H39 118.8 . . ?
C51 C52 C53 122.5(3) . . ?
C51 C52 H52 118.8 . . ?
C53 C52 H52 118.8 . . ?
C70 C71 H71 119.0 . . ?
C72 C71 C70 121.9(3) . . ?
C72 C71 H71 119.0 . . ?
C82 C81 C80 121.8(3) . . ?
C82 C81 H81 119.1 . . ?
C80 C81 H81 119.1 . . ?
C11 C10 H10 119.0 . . ?
C9 C10 C11 122.0(3) . . ?
C9 C10 H10 119.0 . . ?
C38 C41 C43 109.5(3) . . ?
C42 C41 C38 108.9(3) . . ?
C42 C41 C44 107.8(3) . . ?
C42 C41 C43 109.2(3) . . ?
C44 C41 C38 112.0(3) . . ?
C44 C41 C43 109.3(3) . . ?
C9 C12 C15 111.1(3) . . ?
C13 C12 C9 110.0(3) . . ?
C13 C12 C15 107.7(3) . . ?
C13 C12 C14 110.7(4) . . ?
C14 C12 C9 109.2(3) . . ?
C14 C12 C15 108.0(3) . . ?
C51 C54 C56 108.4(3) . . ?
C51 C54 C56A 114.8(12) . . ?
C51 C54 C55A 102.5(10) . . ?
C55 C54 C51 109.3(3) . . ?
C55 C54 C56 107.8(4) . . ?
C57 C54 C51 112.8(3) . . ?
C57 C54 C55 112.0(4) . . ?
C57 C54 C56 106.3(4) . . ?
C56A C54 C55A 104(2) . . ?
C57A C54 C51 112.0(13) . . ?
C57A C54 C56A 121(2) . . ?
C57A C54 C55A 99(2) . . ?
C70 C73 C74 109.1(3) . . ?
C70 C73 C75 112.7(3) . . ?
C76 C73 C70 109.1(3) . . ?
C76 C73 C74 109.9(3) . . ?
C76 C73 C75 108.5(3) . . ?
C75 C73 C74 107.5(3) . . ?
C80 C83 C84 107.8(3) . . ?
C80 C83 C85 110.1(3) . . ?
C86 C83 C80 111.8(3) . . ?
C86 C83 C84 108.6(3) . . ?
C86 C83 C85 108.6(3) . . ?
C85 C83 C84 109.9(3) . . ?
C91 C92 H92A 109.5 . . ?
C91 C92 H92B 109.5 . . ?
C91 C92 H92C 109.5 . . ?
H92A C92 H92B 109.5 . . ?
H92A C92 H92C 109.5 . . ?
H92B C92 H92C 109.5 . . ?
C91 C94 H94A 109.5 . . ?
C91 C94 H94B 109.5 . . ?
C91 C94 H94C 109.5 . . ?
H94A C94 H94B 109.5 . . ?
H94A C94 H94C 109.5 . . ?
H94B C94 H94C 109.5 . . ?
C41 C42 H42A 109.5 . . ?
C41 C42 H42B 109.5 . . ?
C41 C42 H42C 109.5 . . ?
H42A C42 H42B 109.5 . . ?
H42A C42 H42C 109.5 . . ?
H42B C42 H42C 109.5 . . ?
C12 C13 H13A 109.5 . . ?
C12 C13 H13B 109.5 . . ?
C12 C13 H13C 109.5 . . ?
H13A C13 H13B 109.5 . . ?
H13A C13 H13C 109.5 . . ?
H13B C13 H13C 109.5 . . ?
C91 C93 H93A 109.5 . . ?
C91 C93 H93B 109.5 . . ?
C91 C93 H93C 109.5 . . ?
H93A C93 H93B 109.5 . . ?
H93A C93 H93C 109.5 . . ?
H93B C93 H93C 109.5 . . ?
C73 C74 H74A 109.5 . . ?
C73 C74 H74B 109.5 . . ?
C73 C74 H74C 109.5 . . ?
H74A C74 H74B 109.5 . . ?
H74A C74 H74C 109.5 . . ?
H74B C74 H74C 109.5 . . ?
C83 C84 H84A 109.5 . . ?
C83 C84 H84B 109.5 . . ?
C83 C84 H84C 109.5 . . ?
H84A C84 H84B 109.5 . . ?
H84A C84 H84C 109.5 . . ?
H84B C84 H84C 109.5 . . ?
C41 C44 H44A 109.5 . . ?
C41 C44 H44B 109.5 . . ?
C41 C44 H44C 109.5 . . ?
H44A C44 H44B 109.5 . . ?
H44A C44 H44C 109.5 . . ?
H44B C44 H44C 109.5 . . ?
C83 C86 H86A 109.5 . . ?
C83 C86 H86B 109.5 . . ?
C83 C86 H86C 109.5 . . ?
H86A C86 H86B 109.5 . . ?
H86A C86 H86C 109.5 . . ?
H86B C86 H86C 109.5 . . ?
C83 C85 H85A 109.5 . . ?
C83 C85 H85B 109.5 . . ?
C83 C85 H85C 109.5 . . ?
H85A C85 H85B 109.5 . . ?
H85A C85 H85C 109.5 . . ?
H85B C85 H85C 109.5 . . ?
C73 C76 H76A 109.5 . . ?
C73 C76 H76B 109.5 . . ?
C73 C76 H76C 109.5 . . ?
H76A C76 H76B 109.5 . . ?
H76A C76 H76C 109.5 . . ?
H76B C76 H76C 109.5 . . ?
C12 C15 H15A 109.5 . . ?
C12 C15 H15B 109.5 . . ?
C12 C15 H15C 109.5 . . ?
H15A C15 H15B 109.5 . . ?
H15A C15 H15C 109.5 . . ?
H15B C15 H15C 109.5 . . ?
C12 C14 H14A 109.5 . . ?
C12 C14 H14B 109.5 . . ?
C12 C14 H14C 109.5 . . ?
H14A C14 H14B 109.5 . . ?
H14A C14 H14C 109.5 . . ?
H14B C14 H14C 109.5 . . ?
C73 C75 H75A 109.5 . . ?
C73 C75 H75B 109.5 . . ?
C73 C75 H75C 109.5 . . ?
H75A C75 H75B 109.5 . . ?
H75A C75 H75C 109.5 . . ?
H75B C75 H75C 109.5 . . ?
C54 C55 H55A 109.5 . . ?
C54 C55 H55B 109.5 . . ?
C54 C55 H55C 109.5 . . ?
H55A C55 H55B 109.5 . . ?
H55A C55 H55C 109.5 . . ?
H55B C55 H55C 109.5 . . ?
C54 C57 H57A 109.5 . . ?
C54 C57 H57B 109.5 . . ?
C54 C57 H57C 109.5 . . ?
H57A C57 H57B 109.5 . . ?
H57A C57 H57C 109.5 . . ?
H57B C57 H57C 109.5 . . ?
C41 C43 H43A 109.5 . . ?
C41 C43 H43B 109.5 . . ?
C41 C43 H43C 109.5 . . ?
H43A C43 H43B 109.5 . . ?
H43A C43 H43C 109.5 . . ?
H43B C43 H43C 109.5 . . ?
C54 C56 H56A 109.5 . . ?
C54 C56 H56B 109.5 . . ?
C54 C56 H56C 109.5 . . ?
H56A C56 H56B 109.5 . . ?
H56A C56 H56C 109.5 . . ?
H56B C56 H56C 109.5 . . ?
C99 C98 H98 120.1 . . ?
C99 C98 C97 119.7(8) . . ?
C97 C98 H98 120.1 . . ?
C98 C99 H99 119.8 . . ?
C98 C99 C100 120.4(9) . . ?
C100 C99 H99 119.8 . . ?
C100 C101 H101 120.8 . . ?
C100 C101 C102 118.3(10) . . ?
C102 C101 H101 120.8 . . ?
C98 C97 H97 120.1 . . ?
C98 C97 C102 119.7(9) . . ?
C102 C97 H97 120.1 . . ?
C99 C100 C101 121.2(10) . . ?
C99 C100 H100 119.4 . . ?
C101 C100 H100 119.4 . . ?
C101 C102 C97 120.6(10) . . ?
C101 C102 H102 119.7 . . ?
C97 C102 H102 119.7 . . ?
C106 C107 H107 120.3 . . ?
C106 C107 C108 119(3) . . ?
C108 C107 H107 120.3 . . ?
C107 C106 H106 119.3 . . ?
C107 C106 C105 121(3) . . ?
C105 C106 H106 119.3 . . ?
C106 C105 H105 119.8 . . ?
C104 C105 C106 120(2) . . ?
C104 C105 H105 119.8 . . ?
C105 C104 H104 120.6 . . ?
C105 C104 C103 119(2) . . ?
C103 C104 H104 120.6 . . ?
C104 C103 H103 120.1 . . ?
C108 C103 C104 120(2) . . ?
C108 C103 H103 120.1 . . ?
C107 C108 H108 120.1 . . ?
C103 C108 C107 120(2) . . ?
C103 C108 H108 120.1 . . ?
C54 C56A H56D 109.5 . . ?
C54 C56A H56E 109.5 . . ?
C54 C56A H56F 109.5 . . ?
H56D C56A H56E 109.5 . . ?
H56D C56A H56F 109.5 . . ?
H56E C56A H56F 109.5 . . ?
C54 C55A H55D 109.5 . . ?
C54 C55A H55E 109.5 . . ?
C54 C55A H55F 109.5 . . ?
H55D C55A H55E 109.5 . . ?
H55D C55A H55F 109.5 . . ?
H55E C55A H55F 109.5 . . ?
C54 C57A H57D 109.5 . . ?
C54 C57A H57E 109.5 . . ?
C54 C57A H57F 109.5 . . ?
H57D C57A H57E 109.5 . . ?
H57D C57A H57F 109.5 . . ?
H57E C57A H57F 109.5 . . ?

loop_
_geom_bond_atom_site_label_1
_geom_bond_atom_site_label_2
_geom_bond_distance
_geom_bond_site_symmetry_2
_geom_bond_publ_flag
C22 C23 1.414(4) . ?
C22 C21 1.390(4) . ?
C22 C77 1.482(4) . ?
C23 C24 1.402(4) . ?
C23 C26 1.498(4) . ?
C27 C26 1.411(4) . ?
C27 C28 1.385(4) . ?
C27 C67 1.483(4) . ?
C34 C35 1.485(4) . ?
C34 C45 1.396(4) . ?
C34 C33 1.424(4) . ?
C46 C47 1.420(4) . ?
C46 C64 1.398(4) . ?
C46 C33 1.499(4) . ?
C48 C47 1.488(4) . ?
C48 C49 1.386(4) . ?
C48 C53 1.399(4) . ?
C47 C58 1.390(4) . ?
C35 C36 1.386(4) . ?
C35 C40 1.398(4) . ?
C30 C31 1.397(4) . ?
C30 C45 1.398(4) . ?
C30 C29 1.488(4) . ?
C31 H31 0.9500 . ?
C31 C32 1.378(4) . ?
C45 H45 0.9500 . ?
C64 H64 0.9500 . ?
C64 C63 1.367(4) . ?
C29 C65 1.389(4) . ?
C29 C28 1.401(4) . ?
C24 H24 0.9500 . ?
C24 C25 1.367(4) . ?
C63 H63 0.9500 . ?
C63 C59 1.402(4) . ?
C2 C1 1.398(4) . ?
C2 C3 1.416(4) . ?
C2 C87 1.489(4) . ?
C17 C18 1.402(4) . ?
C17 C20 1.480(4) . ?
C17 C16 1.401(4) . ?
C33 C32 1.392(4) . ?
C1 H1 0.9500 . ?
C1 C60 1.397(4) . ?
C5 C4 1.427(4) . ?
C5 C6 1.503(4) . ?
C5 C16 1.388(4) . ?
C21 H21 0.9500 . ?
C21 C20 1.400(4) . ?
C77 C78 1.392(4) . ?
C77 C82 1.380(4) . ?
C60 C59 1.480(4) . ?
C60 C61 1.395(4) . ?
C25 H25 0.9500 . ?
C25 C20 1.397(4) . ?
C4 C3 1.500(4) . ?
C4 C19 1.401(4) . ?
C65 H65 0.9500 . ?
C65 C66 1.379(4) . ?
C78 H78 0.9500 . ?
C78 C79 1.382(4) . ?
C32 H32 0.9500 . ?
C3 C62 1.413(4) . ?
C90 C91 1.530(4) . ?
C90 C89 1.385(4) . ?
C90 C95 1.401(4) . ?
C49 H49 0.9500 . ?
C49 C50 1.379(4) . ?
C58 H58 0.9500 . ?
C58 C59 1.398(4) . ?
C26 C66 1.401(4) . ?
C6 C7 1.383(4) . ?
C6 C11 1.387(4) . ?
C36 H36 0.9500 . ?
C36 C37 1.390(4) . ?
C19 H19 0.9500 . ?
C19 C18 1.380(4) . ?
C18 H18 0.9500 . ?
C50 H50 0.9500 . ?
C50 C51 1.388(4) . ?
C91 C92 1.528(4) . ?
C91 C94 1.535(4) . ?
C91 C93 1.527(4) . ?
C28 H28 0.9500 . ?
C62 H62 0.9500 . ?
C62 C61 1.377(4) . ?
C88 H88 0.9500 . ?
C88 C87 1.390(4) . ?
C88 C89 1.374(4) . ?
C87 C96 1.387(4) . ?
C66 H66 0.9500 . ?
C61 H61 0.9500 . ?
C96 H96 0.9500 . ?
C96 C95 1.380(4) . ?
C16 H16 0.9500 . ?
C89 H89 0.9500 . ?
C67 C68 1.398(4) . ?
C67 C72 1.390(4) . ?
C95 H95 0.9500 . ?
C37 H37 0.9500 . ?
C37 C38 1.388(4) . ?
C7 H7 0.9500 . ?
C7 C8 1.394(4) . ?
C79 H79 0.9500 . ?
C79 C80 1.371(4) . ?
C40 H40 0.9500 . ?
C40 C39 1.378(4) . ?
C68 H68 0.9500 . ?
C68 C69 1.388(4) . ?
C38 C39 1.388(5) . ?
C38 C41 1.533(4) . ?
C70 C69 1.386(4) . ?
C70 C71 1.387(4) . ?
C70 C73 1.534(4) . ?
C51 C52 1.383(4) . ?
C51 C54 1.537(4) . ?
C82 H82 0.9500 . ?
C82 C81 1.392(4) . ?
C72 H72 0.9500 . ?
C72 C71 1.378(4) . ?
C69 H69 0.9500 . ?
C8 H8 0.9500 . ?
C8 C9 1.390(4) . ?
C53 H53 0.9500 . ?
C53 C52 1.385(4) . ?
C80 C81 1.393(4) . ?
C80 C83 1.531(4) . ?
C11 H11 0.9500 . ?
C11 C10 1.389(4) . ?
C9 C10 1.377(5) . ?
C9 C12 1.541(4) . ?
C39 H39 0.9500 . ?
C52 H52 0.9500 . ?
C71 H71 0.9500 . ?
C81 H81 0.9500 . ?
C10 H10 0.9500 . ?
C41 C42 1.527(5) . ?
C41 C44 1.528(5) . ?
C41 C43 1.535(5) . ?
C12 C13 1.512(5) . ?
C12 C15 1.549(5) . ?
C12 C14 1.514(5) . ?
C54 C55 1.512(6) . ?
C54 C57 1.504(5) . ?
C54 C56 1.580(6) . ?
C54 C56A 1.570(18) . ?
C54 C55A 1.601(18) . ?
C54 C57A 1.454(18) . ?
C73 C74 1.535(5) . ?
C73 C76 1.532(5) . ?
C73 C75 1.534(5) . ?
C83 C84 1.550(5) . ?
C83 C86 1.525(5) . ?
C83 C85 1.534(5) . ?
C92 H92A 0.9800 . ?
C92 H92B 0.9800 . ?
C92 H92C 0.9800 . ?
C94 H94A 0.9800 . ?
C94 H94B 0.9800 . ?
C94 H94C 0.9800 . ?
C42 H42A 0.9800 . ?
C42 H42B 0.9800 . ?
C42 H42C 0.9800 . ?
C13 H13A 0.9800 . ?
C13 H13B 0.9800 . ?
C13 H13C 0.9800 . ?
C93 H93A 0.9800 . ?
C93 H93B 0.9800 . ?
C93 H93C 0.9800 . ?
C74 H74A 0.9800 . ?
C74 H74B 0.9800 . ?
C74 H74C 0.9800 . ?
C84 H84A 0.9800 . ?
C84 H84B 0.9800 . ?
C84 H84C 0.9800 . ?
C44 H44A 0.9800 . ?
C44 H44B 0.9800 . ?
C44 H44C 0.9800 . ?
C86 H86A 0.9800 . ?
C86 H86B 0.9800 . ?
C86 H86C 0.9800 . ?
C85 H85A 0.9800 . ?
C85 H85B 0.9800 . ?
C85 H85C 0.9800 . ?
C76 H76A 0.9800 . ?
C76 H76B 0.9800 . ?
C76 H76C 0.9800 . ?
C15 H15A 0.9800 . ?
C15 H15B 0.9800 . ?
C15 H15C 0.9800 . ?
C14 H14A 0.9800 . ?
C14 H14B 0.9800 . ?
C14 H14C 0.9800 . ?
C75 H75A 0.9800 . ?
C75 H75B 0.9800 . ?
C75 H75C 0.9800 . ?
C55 H55A 0.9800 . ?
C55 H55B 0.9800 . ?
C55 H55C 0.9800 . ?
C57 H57A 0.9800 . ?
C57 H57B 0.9800 . ?
C57 H57C 0.9800 . ?
C43 H43A 0.9800 . ?
C43 H43B 0.9800 . ?
C43 H43C 0.9800 . ?
C56 H56A 0.9800 . ?
C56 H56B 0.9800 . ?
C56 H56C 0.9800 . ?
C98 H98 0.9500 . ?
C98 C99 1.375(13) . ?
C98 C97 1.384(14) . ?
C99 H99 0.9500 . ?
C99 C100 1.377(13) . ?
C101 H101 0.9500 . ?
C101 C100 1.383(15) . ?
C101 C102 1.392(15) . ?
C97 H97 0.9500 . ?
C97 C102 1.394(13) . ?
C100 H100 0.9500 . ?
C102 H102 0.9500 . ?
C107 H107 0.9500 . ?
C107 C106 1.34(3) . ?
C107 C108 1.41(3) . ?
C106 H106 0.9500 . ?
C106 C105 1.40(3) . ?
C105 H105 0.9500 . ?
C105 C104 1.36(3) . ?
C104 H104 0.9500 . ?
C104 C103 1.41(3) . ?
C103 H103 0.9500 . ?
C103 C108 1.38(3) . ?
C108 H108 0.9500 . ?
C56A H56D 0.9800 . ?
C56A H56E 0.9800 . ?
C56A H56F 0.9800 . ?
C55A H55D 0.9800 . ?
C55A H55E 0.9800 . ?
C55A H55F 0.9800 . ?
C57A H57D 0.9800 . ?
C57A H57E 0.9800 . ?
C57A H57F 0.9800 . ?

loop_
_geom_torsion_atom_site_label_1
_geom_torsion_atom_site_label_2
_geom_torsion_atom_site_label_3
_geom_torsion_atom_site_label_4
_geom_torsion
_geom_torsion_site_symmetry_1
_geom_torsion_site_symmetry_2
_geom_torsion_site_symmetry_3
_geom_torsion_site_symmetry_4
_geom_torsion_publ_flag
C22 C23 C24 C25 -14.1(4) . . . . ?
C22 C23 C26 C27 -164.8(3) . . . . ?
C22 C23 C26 C66 36.6(4) . . . . ?
C22 C21 C20 C17 146.4(3) . . . . ?
C22 C21 C20 C25 -12.1(4) . . . . ?
C22 C77 C78 C79 -174.7(3) . . . . ?
C22 C77 C82 C81 175.5(3) . . . . ?
C23 C22 C21 C20 -3.1(4) . . . . ?
C23 C22 C77 C78 32.6(4) . . . . ?
C23 C22 C77 C82 -146.5(3) . . . . ?
C23 C24 C25 C20 -1.3(5) . . . . ?
C23 C26 C66 C65 145.7(3) . . . . ?
C27 C26 C66 C65 -14.4(4) . . . . ?
C27 C67 C68 C69 -178.9(3) . . . . ?
C27 C67 C72 C71 178.4(3) . . . . ?
C34 C35 C36 C37 180.0(3) . . . . ?
C34 C35 C40 C39 -179.4(3) . . . . ?
C34 C33 C32 C31 -15.8(4) . . . . ?
C46 C47 C58 C59 -2.6(4) . . . . ?
C46 C64 C63 C59 -1.5(5) . . . . ?
C46 C33 C32 C31 142.8(3) . . . . ?
C48 C47 C58 C59 -178.4(3) . . . . ?
C48 C49 C50 C51 -0.6(5) . . . . ?
C48 C53 C52 C51 0.0(6) . . . . ?
C47 C46 C64 C63 -14.0(4) . . . . ?
C47 C46 C33 C34 -170.1(3) . . . . ?
C47 C46 C33 C32 32.7(4) . . . . ?
C47 C48 C49 C50 -179.8(3) . . . . ?
C47 C48 C53 C52 -179.8(3) . . . . ?
C47 C58 C59 C63 -12.4(4) . . . . ?
C47 C58 C59 C60 147.2(3) . . . . ?
C35 C34 C45 C30 -177.7(2) . . . . ?
C35 C34 C33 C46 35.7(4) . . . . ?
C35 C34 C33 C32 -167.4(2) . . . . ?
C35 C36 C37 C38 -1.0(4) . . . . ?
C35 C40 C39 C38 -0.2(5) . . . . ?
C30 C31 C32 C33 -0.3(4) . . . . ?
C30 C29 C65 C66 -146.7(3) . . . . ?
C30 C29 C28 C27 147.0(3) . . . . ?
C31 C30 C45 C34 -14.3(4) . . . . ?
C31 C30 C29 C65 128.5(3) . . . . ?
C31 C30 C29 C28 -30.4(4) . . . . ?
C45 C34 C35 C36 -156.0(3) . . . . ?
C45 C34 C35 C40 22.9(4) . . . . ?
C45 C34 C33 C46 -140.4(3) . . . . ?
C45 C34 C33 C32 16.4(4) . . . . ?
C45 C30 C31 C32 15.2(4) . . . . ?
C45 C30 C29 C65 -32.0(4) . . . . ?
C45 C30 C29 C28 169.1(3) . . . . ?
C64 C46 C47 C48 -168.4(3) . . . . ?
C64 C46 C47 C58 15.8(4) . . . . ?
C64 C46 C33 C34 33.5(4) . . . . ?
C64 C46 C33 C32 -123.7(3) . . . . ?
C64 C63 C59 C60 -146.9(3) . . . . ?
C64 C63 C59 C58 14.6(4) . . . . ?
C29 C30 C31 C32 -146.6(3) . . . . ?
C29 C30 C45 C34 146.2(3) . . . . ?
C29 C65 C66 C26 -0.4(5) . . . . ?
C24 C23 C26 C27 37.2(4) . . . . ?
C24 C23 C26 C66 -121.5(3) . . . . ?
C24 C25 C20 C17 -146.2(3) . . . . ?
C24 C25 C20 C21 14.2(4) . . . . ?
C2 C1 C60 C59 146.4(3) . . . . ?
C2 C1 C60 C61 -13.3(4) . . . . ?
C2 C3 C62 C61 -13.8(4) . . . . ?
C2 C87 C96 C95 -175.6(3) . . . . ?
C33 C34 C35 C36 27.9(4) . . . . ?
C33 C34 C35 C40 -153.2(3) . . . . ?
C33 C34 C45 C30 -1.5(4) . . . . ?
C33 C46 C47 C48 35.4(4) . . . . ?
C33 C46 C47 C58 -140.3(3) . . . . ?
C33 C46 C64 C63 143.8(3) . . . . ?
C1 C2 C3 C4 -144.4(3) . . . . ?
C1 C2 C3 C62 13.1(4) . . . . ?
C1 C2 C87 C88 34.5(4) . . . . ?
C1 C2 C87 C96 -149.3(3) . . . . ?
C1 C60 C59 C63 -33.9(4) . . . . ?
C1 C60 C59 C58 166.5(3) . . . . ?
C1 C60 C61 C62 12.7(4) . . . . ?
C5 C4 C3 C2 -169.0(3) . . . . ?
C5 C4 C3 C62 33.2(4) . . . . ?
C5 C4 C19 C18 -15.6(4) . . . . ?
C5 C6 C7 C8 177.3(3) . . . . ?
C5 C6 C11 C10 -176.0(3) . . . . ?
C21 C22 C23 C24 16.0(4) . . . . ?
C21 C22 C23 C26 -141.8(3) . . . . ?
C21 C22 C77 C78 -152.2(3) . . . . ?
C21 C22 C77 C82 28.6(4) . . . . ?
C77 C22 C23 C24 -168.7(3) . . . . ?
C77 C22 C23 C26 33.5(4) . . . . ?
C77 C22 C21 C20 -178.3(3) . . . . ?
C77 C78 C79 C80 -2.0(5) . . . . ?
C77 C82 C81 C80 0.3(5) . . . . ?
C4 C5 C6 C7 29.6(4) . . . . ?
C4 C5 C6 C11 -151.5(3) . . . . ?
C4 C5 C16 C17 -0.3(4) . . . . ?
C4 C3 C62 C61 145.8(3) . . . . ?
C4 C19 C18 C17 0.4(4) . . . . ?
C65 C29 C28 C27 -12.2(4) . . . . ?
C78 C77 C82 C81 -3.7(5) . . . . ?
C78 C79 C80 C81 -1.4(5) . . . . ?
C78 C79 C80 C83 -178.0(3) . . . . ?
C3 C2 C1 C60 0.2(4) . . . . ?
C3 C2 C87 C88 -138.2(3) . . . . ?
C3 C2 C87 C96 37.9(4) . . . . ?
C3 C4 C19 C18 143.5(3) . . . . ?
C3 C62 C61 C60 0.7(5) . . . . ?
C49 C48 C47 C46 38.5(4) . . . . ?
C49 C48 C47 C58 -145.9(3) . . . . ?
C49 C48 C53 C52 1.1(5) . . . . ?
C49 C50 C51 C52 1.7(5) . . . . ?
C49 C50 C51 C54 -178.7(3) . . . . ?
C26 C23 C24 C25 145.5(3) . . . . ?
C26 C27 C28 C29 -2.5(4) . . . . ?
C26 C27 C67 C68 -127.9(3) . . . . ?
C26 C27 C67 C72 53.6(4) . . . . ?
C59 C60 C61 C62 -148.2(3) . . . . ?
C6 C5 C4 C3 33.0(4) . . . . ?
C6 C5 C4 C19 -169.7(3) . . . . ?
C6 C5 C16 C17 -175.5(3) . . . . ?
C6 C7 C8 C9 -1.7(5) . . . . ?
C6 C11 C10 C9 -1.0(5) . . . . ?
C36 C35 C40 C39 -0.4(4) . . . . ?
C36 C37 C38 C39 0.3(4) . . . . ?
C36 C37 C38 C41 -179.6(3) . . . . ?
C19 C4 C3 C2 33.5(4) . . . . ?
C19 C4 C3 C62 -124.2(3) . . . . ?
C18 C17 C20 C21 -36.0(4) . . . . ?
C18 C17 C20 C25 122.6(3) . . . . ?
C18 C17 C16 C5 -14.8(4) . . . . ?
C50 C51 C52 C53 -1.4(5) . . . . ?
C50 C51 C54 C55 -62.3(5) . . . . ?
C50 C51 C54 C57 172.3(4) . . . . ?
C50 C51 C54 C56 54.9(4) . . . . ?
C50 C51 C54 C56A -14(2) . . . . ?
C50 C51 C54 C55A -126.3(12) . . . . ?
C50 C51 C54 C57A 129(2) . . . . ?
C91 C90 C89 C88 -176.9(3) . . . . ?
C91 C90 C95 C96 177.3(3) . . . . ?
C28 C27 C26 C23 -143.0(3) . . . . ?
C28 C27 C26 C66 15.6(4) . . . . ?
C28 C27 C67 C68 47.6(4) . . . . ?
C28 C27 C67 C72 -130.9(3) . . . . ?
C28 C29 C65 C66 13.6(4) . . . . ?
C88 C87 C96 C95 0.7(5) . . . . ?
C87 C2 C1 C60 -172.9(3) . . . . ?
C87 C2 C3 C4 28.5(4) . . . . ?
C87 C2 C3 C62 -174.1(3) . . . . ?
C87 C88 C89 C90 -1.1(5) . . . . ?
C87 C96 C95 C90 0.3(5) . . . . ?
C61 C60 C59 C63 125.6(3) . . . . ?
C61 C60 C59 C58 -34.0(4) . . . . ?
C20 C17 C18 C19 -143.6(3) . . . . ?
C20 C17 C16 C5 142.3(3) . . . . ?
C16 C17 C18 C19 14.7(4) . . . . ?
C16 C17 C20 C21 167.3(3) . . . . ?
C16 C17 C20 C25 -34.1(4) . . . . ?
C16 C5 C4 C3 -142.0(3) . . . . ?
C16 C5 C4 C19 15.3(4) . . . . ?
C16 C5 C6 C7 -155.5(3) . . . . ?
C16 C5 C6 C11 23.5(4) . . . . ?
C89 C90 C91 C92 -120.5(3) . . . . ?
C89 C90 C91 C94 -0.3(4) . . . . ?
C89 C90 C91 C93 118.6(3) . . . . ?
C89 C90 C95 C96 -1.6(5) . . . . ?
C89 C88 C87 C2 176.1(3) . . . . ?
C89 C88 C87 C96 -0.3(5) . . . . ?
C67 C27 C26 C23 32.5(4) . . . . ?
C67 C27 C26 C66 -168.9(3) . . . . ?
C67 C27 C28 C29 -178.1(3) . . . . ?
C67 C68 C69 C70 0.5(5) . . . . ?
C67 C72 C71 C70 0.6(5) . . . . ?
C95 C90 C91 C92 60.7(4) . . . . ?
C95 C90 C91 C94 -179.2(3) . . . . ?
C95 C90 C91 C93 -60.3(4) . . . . ?
C95 C90 C89 C88 2.0(5) . . . . ?
C37 C38 C39 C40 0.2(5) . . . . ?
C37 C38 C41 C42 115.2(4) . . . . ?
C37 C38 C41 C44 -3.9(4) . . . . ?
C37 C38 C41 C43 -125.4(4) . . . . ?
C7 C6 C11 C10 3.0(5) . . . . ?
C7 C8 C9 C10 3.6(5) . . . . ?
C7 C8 C9 C12 -176.3(3) . . . . ?
C79 C80 C81 C82 2.2(5) . . . . ?
C79 C80 C83 C84 92.6(4) . . . . ?
C79 C80 C83 C86 -26.7(5) . . . . ?
C79 C80 C83 C85 -147.5(3) . . . . ?
C40 C35 C36 C37 1.0(4) . . . . ?
C68 C67 C72 C71 -0.2(5) . . . . ?
C82 C77 C78 C79 4.5(4) . . . . ?
C72 C67 C68 C69 -0.3(4) . . . . ?
C69 C70 C71 C72 -0.4(5) . . . . ?
C69 C70 C73 C74 120.7(4) . . . . ?
C69 C70 C73 C76 -119.2(4) . . . . ?
C69 C70 C73 C75 1.4(5) . . . . ?
C8 C9 C10 C11 -2.2(5) . . . . ?
C8 C9 C12 C13 -68.3(4) . . . . ?
C8 C9 C12 C15 172.4(3) . . . . ?
C8 C9 C12 C14 53.4(4) . . . . ?
C53 C48 C47 C46 -140.5(3) . . . . ?
C53 C48 C47 C58 35.2(4) . . . . ?
C53 C48 C49 C50 -0.8(5) . . . . ?
C11 C6 C7 C8 -1.7(4) . . . . ?
C39 C38 C41 C42 -64.8(4) . . . . ?
C39 C38 C41 C44 176.1(3) . . . . ?
C39 C38 C41 C43 54.6(5) . . . . ?
C52 C51 C54 C55 117.2(4) . . . . ?
C52 C51 C54 C57 -8.2(6) . . . . ?
C52 C51 C54 C56 -125.6(4) . . . . ?
C52 C51 C54 C56A 166(2) . . . . ?
C52 C51 C54 C55A 53.2(12) . . . . ?
C52 C51 C54 C57A -52(2) . . . . ?
C71 C70 C69 C68 -0.1(5) . . . . ?
C71 C70 C73 C74 -60.2(4) . . . . ?
C71 C70 C73 C76 59.8(4) . . . . ?
C71 C70 C73 C75 -179.6(3) . . . . ?
C81 C80 C83 C84 -83.8(4) . . . . ?
C81 C80 C83 C86 156.9(3) . . . . ?
C81 C80 C83 C85 36.0(5) . . . . ?
C10 C9 C12 C13 111.8(4) . . . . ?
C10 C9 C12 C15 -7.4(4) . . . . ?
C10 C9 C12 C14 -126.5(4) . . . . ?
C41 C38 C39 C40 -179.8(3) . . . . ?
C12 C9 C10 C11 177.6(3) . . . . ?
C54 C51 C52 C53 179.0(3) . . . . ?
C73 C70 C69 C68 179.0(3) . . . . ?
C73 C70 C71 C72 -179.5(3) . . . . ?
C83 C80 C81 C82 178.9(3) . . . . ?
C98 C99 C100 C101 -1.1(13) . . . . ?
C98 C97 C102 C101 -0.1(14) . . . . ?
C99 C98 C97 C102 -1.1(12) . . . . ?
C97 C98 C99 C100 1.7(12) . . . . ?
C100 C101 C102 C97 0.7(14) . . . . ?
C102 C101 C100 C99 -0.2(14) . . . . ?
C107 C106 C105 C104 -5(4) . . . . ?
C106 C107 C108 C103 6(4) . . . . ?
C106 C105 C104 C103 8(4) . . . . ?
C105 C104 C103 C108 -3(3) . . . . ?
C104 C103 C108 C107 -3(3) . . . . ?
C108 C107 C106 C105 -2(4) . . . . ?

loop_
_smtbx_masks_void_nr
_smtbx_masks_void_average_x
_smtbx_masks_void_average_y
_smtbx_masks_void_average_z
_smtbx_masks_void_volume
_smtbx_masks_void_count_electrons
_smtbx_masks_void_content
1 0.000 0.500 0.000 443.1 96.6 '5.2 CH3OH'
2 0.000 0.500 0.500 54.3 7.7 ?
3 0.116 0.163 0.150 10.9 0.0 ?
4 0.884 0.837 0.850 10.9 0.0 ?
